data_7704921
loop_
_publ_author_name
'Yang, Lei'
'Shu, Xian-Ping'
'Fu, Meng-Yuan'
'Wang, Hao-Yu'
'Zhu, Qin-Yu'
'Dai, Jie'

_publ_section_title
;
 Molybdenum-titanium oxo-cluster, an efficient electrochemical catalyst
 for the facile preparation of black titanium dioxide film.
;
_journal_issue 30
_journal_name_full 'Dalton transactions (Cambridge, England : 2003)'
_journal_page_first 10516
_journal_page_last 10522
_journal_paper_doi 10.1039/d0dt01959c
_journal_volume 49
_journal_year 2020
_chemical_formula_sum 'C50 H94 F2 Mo4 O28 Ti4'
_chemical_formula_weight 1756.61
_space_group_crystal_system monoclinic
_space_group_IT_number 14
_space_group_name_Hall '-P 2ybc'
_space_group_name_H-M_alt 'P 1 21/c 1'
_atom_sites_solution_hydrogens geom
_audit_creation_method SHELXL-2016/6
_audit_update_record
;
2020-07-05 deposited with the CCDC.	2020-07-08 downloaded from the CCDC.
;
_cell_angle_alpha 90
_cell_angle_beta 111.121(4)
_cell_angle_gamma 90
_cell_formula_units_Z 2
_cell_length_a 16.582(2)
_cell_length_b 11.7633(19)
_cell_length_c 19.247(3)
_cell_measurement_reflns_used 9183
_cell_measurement_temperature 192(2)
_cell_measurement_theta_max 25.11
_cell_measurement_theta_min 2.63
_cell_volume 3502.1(9)
_computing_cell_refinement 'Bruker SAINT'
_computing_data_collection 'Bruker APEX2'
_computing_data_reduction 'Bruker SAINT'
_computing_molecular_graphics 'Bruker SHELXTL'
_computing_publication_material 'Bruker SHELXTL'
_computing_structure_refinement 'SHELXL-2016/6 (Sheldrick, 2016)'
_computing_structure_solution 'SHELXT 2014/5 (Sheldrick, 2014)'
_diffrn_ambient_temperature 192(2)
_diffrn_measured_fraction_theta_full 0.985
_diffrn_measured_fraction_theta_max 0.987
_diffrn_measurement_device_type 'Bruker APEX-II CCD'
_diffrn_measurement_method '\f and \w scans'
_diffrn_radiation_type MoK\a
_diffrn_radiation_wavelength 0.71073
_diffrn_reflns_av_R_equivalents 0.0955
_diffrn_reflns_av_unetI/netI 0.0350
_diffrn_reflns_Laue_measured_fraction_full 0.985
_diffrn_reflns_Laue_measured_fraction_max 0.987
_diffrn_reflns_limit_h_max 20
_diffrn_reflns_limit_h_min -20
_diffrn_reflns_limit_k_max 14
_diffrn_reflns_limit_k_min -14
_diffrn_reflns_limit_l_max 24
_diffrn_reflns_limit_l_min -24
_diffrn_reflns_number 129254
_diffrn_reflns_point_group_measured_fraction_full 0.985
_diffrn_reflns_point_group_measured_fraction_max 0.987
_diffrn_reflns_theta_full 25.242
_diffrn_reflns_theta_max 26.499
_diffrn_reflns_theta_min 2.634
_exptl_absorpt_coefficient_mu 1.204
_exptl_absorpt_correction_T_max 0.7456
_exptl_absorpt_correction_T_min 0.5554
_exptl_absorpt_correction_type multi-scan
_exptl_absorpt_process_details 'SADABS-2014/5 - Bruker AXS area detector scaling and absorption correction'
_exptl_crystal_colour orange
_exptl_crystal_density_diffrn 1.666
_exptl_crystal_description block
_exptl_crystal_F_000 1784
_exptl_crystal_size_max 0.035
_exptl_crystal_size_mid 0.030
_exptl_crystal_size_min 0.020
_refine_diff_density_max 1.518
_refine_diff_density_min -0.725
_refine_diff_density_rms 0.105
_refine_ls_extinction_method none
_refine_ls_goodness_of_fit_ref 1.040
_refine_ls_hydrogen_treatment constr
_refine_ls_matrix_type full
_refine_ls_number_parameters 461
_refine_ls_number_reflns 7166
_refine_ls_number_restraints 144
_refine_ls_restrained_S_all 1.069
_refine_ls_R_factor_all 0.1042
_refine_ls_R_factor_gt 0.0690
_refine_ls_shift/su_max 0.000
_refine_ls_shift/su_mean 0.000
_refine_ls_structure_factor_coef Fsqd
_refine_ls_weighting_details 'w=1/[\s^2^(Fo^2^)+(0.0100P)^2^+30.0000P] where P=(Fo^2^+2Fc^2^)/3'
_refine_ls_weighting_scheme calc
_refine_ls_wR_factor_gt 0.1392
_refine_ls_wR_factor_ref 0.1705
_reflns_Friedel_coverage 0.000
_reflns_number_gt 5271
_reflns_number_total 7166
_reflns_threshold_expression 'I > 2\s(I)'
_cod_data_source_file d0dt01959c3.cif
_cod_data_source_block 2
_cod_depositor_comments
;Adding full bibliography for 7704919--7704922.cif.

 Adding full bibliography for 7704919--7704922.cif.
;
_cod_original_cell_volume 3502.0(9)
_cod_original_sg_symbol_H-M 'P 21/c'
_cod_database_code 7704921
_shelx_shelxl_version_number 2016/6
_shelx_space_group_comment
;
The symmetry employed for this shelxl refinement is uniquely defined
by the following loop, which should always be used as a source of
symmetry information in preference to the above space-group names.
They are only intended as comments.
;
_shelx_estimated_absorpt_t_min 0.959
_shelx_estimated_absorpt_t_max 0.976

loop_
_space_group_symop_operation_xyz
'x, y, z'
'-x, y+1/2, -z+1/2'
'-x, -y, -z'
'x, -y-1/2, z-1/2'

loop_
_atom_site_label
_atom_site_type_symbol
_atom_site_fract_x
_atom_site_fract_y
_atom_site_fract_z
_atom_site_U_iso_or_equiv
_atom_site_adp_type
_atom_site_occupancy
_atom_site_site_symmetry_order
_atom_site_calc_flag
_atom_site_refinement_flags_posn
_atom_site_refinement_flags_adp
_atom_site_refinement_flags_occupancy
_atom_site_disorder_assembly
_atom_site_disorder_group
Mo1 Mo 0.45794(13) 0.91951(13) -0.12643(12) 0.0501(4) Uani 0.755(2) 1 d . . P A 1
Mo2 Mo 0.57517(5) 0.89364(7) 0.00320(4) 0.0459(3) Uani 0.755(2) 1 d . . P A 1
Mo1' Mo 0.4668(4) 0.9613(4) -0.1336(3) 0.0447(11) Uani 0.245(2) 1 d . . P A 2
Mo2' Mo 0.59826(14) 0.99319(19) -0.01355(13) 0.0409(8) Uani 0.245(2) 1 d . . P A 2
Ti1 Ti 0.25505(8) 0.90461(12) -0.14220(8) 0.0573(4) Uani 1 1 d . . . . .
Ti2 Ti 0.68194(8) 0.85898(12) 0.17997(7) 0.0549(3) Uani 1 1 d . . . . .
F1 F -0.0340(4) 1.3441(6) 0.0139(4) 0.125(2) Uani 1 1 d . . . . .
O1 O 0.2276(3) 1.1891(4) -0.1340(3) 0.0541(12) Uani 1 1 d . . . . .
O2 O 0.1830(3) 1.0184(4) -0.1080(3) 0.0585(12) Uani 1 1 d . . . . .
O3 O 0.1650(4) 0.8207(5) -0.1966(4) 0.096(2) Uani 1 1 d . . . . .
O4 O 0.2732(5) 0.8217(6) -0.0609(4) 0.0610(18) Uani 0.755(2) 1 d . . P A 1
O4' O 0.3162(13) 0.8708(16) -0.0354(11) 0.043(4) Uani 0.245(2) 1 d . . P A 2
O5 O 0.3441(3) 0.8370(4) -0.1756(3) 0.0648(14) Uani 1 1 d . U . . .
O6 O 0.5939(3) 0.9349(4) 0.2074(3) 0.0585(12) Uani 1 1 d . . . . .
O7 O 0.7119(5) 0.7574(5) 0.2486(4) 0.0892(19) Uani 1 1 d . . . . .
O8 O 0.7666(3) 0.9788(4) 0.2273(3) 0.0569(12) Uani 1 1 d . U . . .
O9 O 0.5985(4) 0.7789(5) 0.0944(4) 0.0827(18) Uani 1 1 d D U . . .
O10 O 0.6604(3) 0.8676(6) -0.0231(3) 0.0799(18) Uani 1 1 d . . . . .
O11 O 0.4793(4) 0.7997(5) -0.0533(3) 0.0515(15) Uani 0.755(2) 1 d . . P A 1
O12 O 0.5258(3) 1.0315(5) -0.0541(3) 0.0462(14) Uani 0.755(2) 1 d . . P A 1
O11' O 0.4928(10) 0.9007(17) -0.0341(10) 0.046(4) Uani 0.245(2) 1 d . . P A 2
O12' O 0.5474(11) 1.0856(15) -0.1006(10) 0.046(4) Uani 0.245(2) 1 d . . P A 2
O13 O 0.5104(3) 0.8786(5) -0.1820(3) 0.0634(14) Uani 1 1 d . . . . .
O14 O 0.6425(3) 0.9834(4) 0.0999(2) 0.0475(11) Uani 1 1 d . . . . .
C1 C 0.1240(3) 1.1842(4) -0.0772(3) 0.0578(18) Uani 1 1 d G U . . .
C2 C 0.0649(4) 1.1211(4) -0.0571(4) 0.082(3) Uani 1 1 d G U . . .
H2 H 0.061529 1.041104 -0.064320 0.098 Uiso 1 1 calc R U . . .
C3 C 0.0108(4) 1.1751(6) -0.0266(4) 0.104(3) Uani 1 1 d G U . . .
H3 H -0.029552 1.131904 -0.012949 0.125 Uiso 1 1 calc R U . . .
C4 C 0.0158(4) 1.2921(6) -0.0161(4) 0.091(3) Uani 1 1 d G U . . .
C5 C 0.0749(4) 1.3553(4) -0.0362(4) 0.085(3) Uani 1 1 d G . . . .
H5 H 0.078311 1.435269 -0.028985 0.102 Uiso 1 1 calc R U . . .
C6 C 0.1290(3) 1.3013(4) -0.0667(3) 0.069(2) Uani 1 1 d G . . . .
H6 H 0.169393 1.344472 -0.080356 0.083 Uiso 1 1 calc R U . . .
C7 C 0.1831(4) 1.1262(7) -0.1085(4) 0.0558(18) Uani 1 1 d . . . . .
C8 C 0.1014(10) 0.7465(13) -0.1938(11) 0.160(7) Uani 1 1 d D U . . .
H8 H 0.124054 0.716639 -0.141639 0.192 Uiso 1 1 calc R U . . .
C9 C 0.0216(12) 0.8042(18) -0.1997(15) 0.231(12) Uani 1 1 d . . . . .
H9A H 0.034733 0.867727 -0.164419 0.346 Uiso 1 1 calc R U . . .
H9B H -0.017072 0.750644 -0.188222 0.346 Uiso 1 1 calc R U . . .
H9C H -0.006502 0.833169 -0.250494 0.346 Uiso 1 1 calc R U . . .
C10 C 0.0900(14) 0.6498(17) -0.2380(15) 0.244(10) Uani 1 1 d D U . . .
H10A H 0.091133 0.671023 -0.286834 0.366 Uiso 1 1 calc R U . . .
H10B H 0.034158 0.614810 -0.244218 0.366 Uiso 1 1 calc R U . . .
H10C H 0.136566 0.595594 -0.213951 0.366 Uiso 1 1 calc R U . . .
C11 C 0.2988(7) 0.7918(9) 0.0136(6) 0.088(3) Uani 1 1 d . . . . .
H11 H 0.360194 0.815420 0.040336 0.105 Uiso 1 1 calc R U . A 1
C12 C 0.2431(16) 0.8502(19) 0.0447(12) 0.228(10) Uani 1 1 d . U . . .
H12A H 0.215085 0.914442 0.012655 0.342 Uiso 1 1 calc R U . . .
H12B H 0.277431 0.878337 0.094587 0.342 Uiso 1 1 calc R U . . .
H12C H 0.198811 0.797596 0.048130 0.342 Uiso 1 1 calc R U . . .
C13 C 0.2910(12) 0.6701(14) 0.0197(11) 0.185(8) Uani 1 1 d . . . . .
H13A H 0.230136 0.648021 -0.003599 0.278 Uiso 1 1 calc R U . . .
H13B H 0.312342 0.648380 0.072407 0.278 Uiso 1 1 calc R U . . .
H13C H 0.325120 0.631469 -0.005486 0.278 Uiso 1 1 calc R U . . .
C14 C 0.3439(8) 0.7256(12) -0.2008(9) 0.132(4) Uani 1 1 d D U . . .
H14 H 0.284052 0.712749 -0.201247 0.158 Uiso 1 1 calc R U . . .
C15 C 0.3764(19) 0.637(2) -0.1497(14) 0.287(11) Uani 1 1 d D U . . .
H15A H 0.390898 0.666619 -0.098971 0.430 Uiso 1 1 calc R U . . .
H15B H 0.428434 0.605979 -0.155361 0.430 Uiso 1 1 calc R U . . .
H15C H 0.332649 0.577475 -0.158932 0.430 Uiso 1 1 calc R U . . .
C16 C 0.3186(13) 0.6952(18) -0.2757(9) 0.192(7) Uani 1 1 d D U . . .
H16A H 0.328634 0.613701 -0.279506 0.288 Uiso 1 1 calc R U . . .
H16B H 0.352333 0.738555 -0.299127 0.288 Uiso 1 1 calc R U . . .
H16C H 0.256962 0.711806 -0.300952 0.288 Uiso 1 1 calc R U . . .
C17 C 0.5515(6) 0.8861(9) 0.2540(5) 0.083(3) Uani 1 1 d . . . . .
H17A H 0.559638 0.802623 0.256236 0.100 Uiso 1 1 calc R U . . .
H17B H 0.488668 0.901748 0.231920 0.100 Uiso 1 1 calc R U . . .
C18 C 0.5858(11) 0.9326(17) 0.3285(7) 0.173(7) Uani 1 1 d . . . . .
H18A H 0.649148 0.931249 0.346525 0.260 Uiso 1 1 calc R U . . .
H18B H 0.565748 0.886814 0.361669 0.260 Uiso 1 1 calc R U . . .
H18C H 0.565868 1.011105 0.327898 0.260 Uiso 1 1 calc R U . . .
C20 C 0.7285(11) 0.6542(12) 0.2905(9) 0.152(6) Uani 1 1 d D U . . .
H20 H 0.676499 0.603783 0.276211 0.182 Uiso 1 1 calc R U . . .
C21 C 0.8028(14) 0.5970(17) 0.2839(11) 0.232(10) Uani 1 1 d D U . . .
H21A H 0.853266 0.647216 0.301856 0.348 Uiso 1 1 calc R U . . .
H21B H 0.790841 0.577774 0.231532 0.348 Uiso 1 1 calc R U . . .
H21C H 0.814589 0.527222 0.313700 0.348 Uiso 1 1 calc R U . . .
C22 C 0.7631(14) 0.675(2) 0.3678(10) 0.215(8) Uani 1 1 d D U . . .
H22A H 0.810519 0.622215 0.391649 0.322 Uiso 1 1 calc R U . . .
H22B H 0.717882 0.665444 0.388835 0.322 Uiso 1 1 calc R U . . .
H22C H 0.785086 0.753563 0.376590 0.322 Uiso 1 1 calc R U . . .
C23 C 0.8469(9) 0.9653(12) 0.2887(7) 0.130(4) Uani 1 1 d D U . . .
H23A H 0.856677 0.883867 0.302111 0.157 Uiso 1 1 calc R U . . .
H23B H 0.895226 0.992390 0.274267 0.157 Uiso 1 1 calc R U . . .
C24 C 0.8448(13) 1.0280(18) 0.3505(8) 0.211(9) Uani 1 1 d D U . . .
H24A H 0.847393 1.109464 0.340816 0.316 Uiso 1 1 calc R U . . .
H24B H 0.894337 1.006898 0.394894 0.316 Uiso 1 1 calc R U . . .
H24C H 0.791046 1.011286 0.358856 0.316 Uiso 1 1 calc R U . . .
C26 C 0.5595(9) 0.6691(10) 0.0835(10) 0.066(4) Uani 0.755(2) 1 d . . P A 1
H26A H 0.499803 0.672373 0.046602 0.079 Uiso 0.755(2) 1 calc R U P A 1
H26B H 0.557884 0.638634 0.130910 0.079 Uiso 0.755(2) 1 calc R U P A 1
C27 C 0.6188(10) 0.5924(14) 0.0538(8) 0.103(4) Uani 0.755(2) 1 d . U P A 1
H27A H 0.615851 0.620206 0.004925 0.155 Uiso 0.755(2) 1 calc R U P A 1
H27B H 0.598459 0.513544 0.049208 0.155 Uiso 0.755(2) 1 calc R U P A 1
H27C H 0.678689 0.596011 0.088810 0.155 Uiso 0.755(2) 1 calc R U P A 1
C26' C 0.583(4) 0.659(2) 0.076(4) 0.075(9) Uani 0.245(2) 1 d D U P A 2
H26C H 0.564265 0.648588 0.021622 0.090 Uiso 0.245(2) 1 calc R U P A 2
H26D H 0.637729 0.615929 0.099581 0.090 Uiso 0.245(2) 1 calc R U P A 2
C27' C 0.510(4) 0.608(5) 0.105(3) 0.132(18) Uani 0.245(2) 1 d . U P A 2
H27D H 0.517344 0.640624 0.153804 0.198 Uiso 0.245(2) 1 calc R U P A 2
H27E H 0.516172 0.524914 0.109721 0.198 Uiso 0.245(2) 1 calc R U P A 2
H27F H 0.452598 0.626826 0.069401 0.198 Uiso 0.245(2) 1 calc R U P A 2

loop_
_atom_site_aniso_label
_atom_site_aniso_U_11
_atom_site_aniso_U_22
_atom_site_aniso_U_33
_atom_site_aniso_U_23
_atom_site_aniso_U_13
_atom_site_aniso_U_12
Mo1 0.0440(7) 0.0508(9) 0.0518(7) -0.0145(8) 0.0127(5) 0.0048(7)
Mo2 0.0403(4) 0.0423(5) 0.0525(5) -0.0093(3) 0.0134(3) 0.0047(3)
Mo1' 0.0459(17) 0.048(3) 0.0446(18) -0.011(2) 0.0214(13) -0.007(2)
Mo2' 0.0413(13) 0.0374(13) 0.0465(14) -0.0071(10) 0.0188(10) -0.0049(9)
Ti1 0.0496(7) 0.0495(7) 0.0654(8) -0.0071(6) 0.0117(6) 0.0044(6)
Ti2 0.0493(7) 0.0588(8) 0.0541(8) -0.0067(6) 0.0156(6) -0.0044(6)
F1 0.125(5) 0.133(6) 0.153(6) 0.009(5) 0.094(5) 0.051(4)
O1 0.046(3) 0.047(3) 0.065(3) -0.002(2) 0.015(2) 0.004(2)
O2 0.047(3) 0.054(3) 0.073(3) 0.001(3) 0.020(2) 0.006(2)
O3 0.078(4) 0.066(4) 0.147(6) -0.027(4) 0.044(4) -0.023(3)
O4 0.051(4) 0.048(4) 0.077(5) -0.004(4) 0.015(4) 0.001(3)
O4' 0.044(11) 0.043(11) 0.046(11) -0.004(9) 0.021(9) -0.002(9)
O5 0.060(3) 0.056(3) 0.074(3) -0.023(3) 0.018(3) 0.003(2)
O6 0.055(3) 0.060(3) 0.063(3) -0.011(2) 0.025(2) -0.007(2)
O7 0.122(5) 0.069(4) 0.090(4) 0.023(3) 0.054(4) 0.018(4)
O8 0.043(2) 0.061(3) 0.054(3) -0.008(2) 0.002(2) -0.002(2)
O9 0.062(3) 0.070(4) 0.115(5) -0.036(3) 0.029(3) -0.016(3)
O10 0.052(3) 0.113(5) 0.071(4) -0.023(3) 0.018(3) 0.024(3)
O11 0.047(3) 0.038(3) 0.060(4) -0.013(3) 0.007(3) 0.000(3)
O12 0.034(3) 0.046(3) 0.052(3) -0.011(3) 0.008(3) -0.002(3)
O11' 0.027(8) 0.057(12) 0.050(10) 0.010(9) 0.009(7) 0.003(8)
O12' 0.039(9) 0.045(10) 0.050(10) -0.004(8) 0.011(8) -0.011(8)
O13 0.065(3) 0.068(3) 0.063(3) -0.017(3) 0.030(3) 0.007(3)
O14 0.039(2) 0.051(3) 0.049(3) -0.011(2) 0.012(2) 0.005(2)
C1 0.050(4) 0.063(5) 0.057(4) 0.007(4) 0.016(3) 0.016(3)
C2 0.077(5) 0.075(6) 0.107(7) 0.007(5) 0.049(5) 0.015(5)
C3 0.099(7) 0.103(7) 0.142(9) 0.023(7) 0.082(7) 0.024(6)
C4 0.088(6) 0.100(7) 0.099(7) 0.013(6) 0.052(6) 0.039(6)
C5 0.092(7) 0.081(6) 0.081(6) -0.002(5) 0.032(5) 0.033(5)
C6 0.060(5) 0.069(5) 0.079(6) -0.010(4) 0.024(4) 0.012(4)
C7 0.040(4) 0.060(5) 0.057(4) -0.003(4) 0.006(3) 0.008(3)
C8 0.105(10) 0.101(10) 0.255(19) -0.037(11) 0.042(11) -0.051(8)
C9 0.142(15) 0.166(18) 0.41(4) -0.03(2) 0.13(2) -0.055(14)
C10 0.190(16) 0.176(16) 0.38(2) -0.110(16) 0.118(16) -0.062(14)
C11 0.088(7) 0.081(7) 0.095(7) 0.021(6) 0.034(6) -0.008(5)
C12 0.32(2) 0.214(19) 0.214(19) 0.072(16) 0.178(19) 0.086(18)
C13 0.203(18) 0.117(13) 0.24(2) 0.060(13) 0.086(16) 0.018(12)
C14 0.087(7) 0.121(8) 0.168(9) -0.085(8) 0.022(7) -0.003(6)
C15 0.287(12) 0.286(12) 0.287(12) 0.000(2) 0.103(5) 0.000(2)
C16 0.193(7) 0.192(7) 0.191(7) -0.002(2) 0.069(3) 0.000(2)
C17 0.084(6) 0.096(7) 0.084(6) -0.008(5) 0.047(5) -0.012(5)
C18 0.216(17) 0.24(2) 0.090(9) -0.048(11) 0.089(11) -0.054(15)
C20 0.157(12) 0.090(9) 0.157(11) 0.054(8) -0.006(10) -0.007(8)
C21 0.233(18) 0.159(15) 0.259(19) 0.067(14) 0.033(15) 0.082(14)
C22 0.215(8) 0.215(8) 0.214(8) 0.001(2) 0.077(3) -0.001(2)
C23 0.128(8) 0.119(8) 0.107(8) 0.013(7) -0.003(7) -0.038(7)
C24 0.25(2) 0.25(2) 0.106(11) -0.017(13) 0.028(12) -0.113(17)
C26 0.060(9) 0.051(6) 0.082(9) -0.004(5) 0.020(7) -0.006(5)
C27 0.105(5) 0.101(5) 0.103(5) -0.003(2) 0.037(2) 0.002(2)
C26' 0.075(9) 0.075(9) 0.075(9) -0.0001(10) 0.027(3) 0.0000(10)
C27' 0.132(18) 0.132(18) 0.132(18) 0.000(2) 0.048(7) 0.000(2)

loop_
_atom_type_symbol
_atom_type_description
_atom_type_scat_dispersion_real
_atom_type_scat_dispersion_imag
_atom_type_scat_source
C C 0.0033 0.0016 'International Tables Vol C Tables 4.2.6.8 and 6.1.1.4'
H H 0.0000 0.0000 'International Tables Vol C Tables 4.2.6.8 and 6.1.1.4'
O O 0.0106 0.0060 'International Tables Vol C Tables 4.2.6.8 and 6.1.1.4'
F F 0.0171 0.0103 'International Tables Vol C Tables 4.2.6.8 and 6.1.1.4'
Ti Ti 0.2776 0.4457 'International Tables Vol C Tables 4.2.6.8 and 6.1.1.4'
Mo Mo -1.6832 0.6857 'International Tables Vol C Tables 4.2.6.8 and 6.1.1.4'

loop_
_geom_angle_atom_site_label_1
_geom_angle_atom_site_label_2
_geom_angle_atom_site_label_3
_geom_angle
_geom_angle_site_symmetry_1
_geom_angle_site_symmetry_3
_geom_angle_publ_flag
O13 Mo1 O11 104.8(3) . . ?
O13 Mo1 O12 110.5(3) . . ?
O11 Mo1 O12 93.8(3) . . ?
O13 Mo1 O5 100.1(2) . . ?
O11 Mo1 O5 83.5(2) . . ?
O12 Mo1 O5 148.9(2) . . ?
O13 Mo1 O14 153.9(2) . 3_675 ?
O11 Mo1 O14 99.4(2) . 3_675 ?
O12 Mo1 O14 77.1(2) . 3_675 ?
O5 Mo1 O14 72.83(19) . 3_675 ?
O13 Mo1 O6 86.2(2) . 3_675 ?
O11 Mo1 O6 167.6(2) . 3_675 ?
O12 Mo1 O6 87.6(2) . 3_675 ?
O5 Mo1 O6 89.0(2) . 3_675 ?
O14 Mo1 O6 68.88(18) 3_675 3_675 ?
O13 Mo1 Mo2 101.6(2) . . ?
O11 Mo1 Mo2 47.95(18) . . ?
O12 Mo1 Mo2 49.27(19) . . ?
O5 Mo1 Mo2 130.37(18) . . ?
O14 Mo1 Mo2 101.83(14) 3_675 . ?
O6 Mo1 Mo2 136.39(14) 3_675 . ?
O13 Mo1 Ti1 132.8(2) . . ?
O11 Mo1 Ti1 86.61(19) . . ?
O12 Mo1 Ti1 114.31(18) . . ?
O5 Mo1 Ti1 34.70(14) . . ?
O14 Mo1 Ti1 38.67(12) 3_675 . ?
O6 Mo1 Ti1 81.61(14) 3_675 . ?
Mo2 Mo1 Ti1 118.46(8) . . ?
O10 Mo2 O11 109.7(3) . . ?
O10 Mo2 O12 101.9(3) . . ?
O11 Mo2 O12 93.7(2) . . ?
O10 Mo2 O14 97.1(2) . . ?
O11 Mo2 O14 150.1(2) . . ?
O12 Mo2 O14 93.7(2) . . ?
O10 Mo2 O9 102.0(3) . . ?
O11 Mo2 O9 88.2(2) . . ?
O12 Mo2 O9 153.8(2) . . ?
O14 Mo2 O9 72.9(2) . . ?
O10 Mo2 O12 166.6(3) . 3_675 ?
O11 Mo2 O12 83.4(2) . 3_675 ?
O12 Mo2 O12 73.4(3) . 3_675 ?
O14 Mo2 O12 71.09(17) . 3_675 ?
O9 Mo2 O12 80.9(2) . 3_675 ?
O10 Mo2 Mo1 98.8(2) . . ?
O11 Mo2 Mo1 48.4(2) . . ?
O12 Mo2 Mo1 48.80(16) . . ?
O14 Mo2 Mo1 141.54(13) . . ?
O9 Mo2 Mo1 136.25(15) . . ?
O12 Mo2 Mo1 87.58(14) 3_675 . ?
O10 Mo2 Ti2 95.3(2) . . ?
O11 Mo2 Ti2 123.3(2) . . ?
O12 Mo2 Ti2 130.63(17) . . ?
O14 Mo2 Ti2 37.97(13) . . ?
O9 Mo2 Ti2 35.95(15) . . ?
O12 Mo2 Ti2 79.33(14) 3_675 . ?
Mo1 Mo2 Ti2 165.66(6) . . ?
O13 Mo1' O6 100.3(4) . 3_675 ?
O13 Mo1' O12' 103.7(6) . . ?
O6 Mo1' O12' 82.8(6) 3_675 . ?
O13 Mo1' O11' 110.4(7) . . ?
O6 Mo1' O11' 148.9(7) 3_675 . ?
O12' Mo1' O11' 94.1(8) . . ?
O13 Mo1' O14 152.5(4) . 3_675 ?
O6 Mo1' O14 76.0(3) 3_675 3_675 ?
O12' Mo1' O14 102.8(6) . 3_675 ?
O11' Mo1' O14 74.6(5) . 3_675 ?
O13 Mo1' O5 86.7(3) . . ?
O6 Mo1' O5 89.0(3) 3_675 . ?
O12' Mo1' O5 167.7(6) . . ?
O11' Mo1' O5 88.2(6) . . ?
O14 Mo1' O5 66.1(2) 3_675 . ?
O13 Mo1' Mo2' 100.9(3) . . ?
O6 Mo1' Mo2' 129.6(3) 3_675 . ?
O12' Mo1' Mo2' 47.9(6) . . ?
O11' Mo1' Mo2' 49.6(5) . . ?
O14 Mo1' Mo2' 102.1(3) 3_675 . ?
O5 Mo1' Mo2' 137.2(3) . . ?
O13 Mo1' Ti2 133.4(4) . 3_675 ?
O6 Mo1' Ti2 35.59(19) 3_675 3_675 ?
O14 Mo1' Ti2 40.98(16) 3_675 3_675 ?
O5 Mo1' Ti2 80.2(2) . 3_675 ?
O10 Mo2' O12' 116.8(6) . . ?
O10 Mo2' O11' 91.4(6) . . ?
O12' Mo2' O11' 93.4(7) . . ?
O10 Mo2' O14 93.6(2) . . ?
O12' Mo2' O14 147.3(6) . . ?
O11' Mo2' O14 97.7(5) . . ?
O10 Mo2' O4' 109.9(5) . 3_675 ?
O14 Mo2' O4' 69.0(5) . 3_675 ?
O10 Mo2' O11' 155.6(5) . 3_675 ?
O14 Mo2' O11' 69.6(4) . 3_675 ?
O10 Mo2' Mo1' 96.7(2) . . ?
O12' Mo2' Mo1' 48.2(5) . . ?
O11' Mo2' Mo1' 48.5(5) . . ?
O14 Mo2' Mo1' 144.6(2) . . ?
O4' Mo2' Mo1' 136.4(5) 3_675 . ?
O11' Mo2' Mo1' 88.5(4) 3_675 . ?
O4 Ti1 O3 93.1(4) . . ?
O4 Ti1 O5 99.0(3) . . ?
O3 Ti1 O5 98.8(3) . . ?
O3 Ti1 O4' 120.5(7) . . ?
O5 Ti1 O4' 95.4(5) . . ?
O4 Ti1 O2 90.5(3) . . ?
O3 Ti1 O2 95.1(3) . . ?
O5 Ti1 O2 162.7(2) . . ?
O4' Ti1 O2 86.4(5) . . ?
O4 Ti1 O8 171.7(3) . 3_675 ?
O3 Ti1 O8 91.8(3) . 3_675 ?
O5 Ti1 O8 86.9(2) . 3_675 ?
O2 Ti1 O8 82.3(2) . 3_675 ?
O4 Ti1 O14 98.5(3) . 3_675 ?
O3 Ti1 O14 168.2(3) . 3_675 ?
O5 Ti1 O14 77.32(19) . 3_675 ?
O4' Ti1 O14 71.2(6) . 3_675 ?
O2 Ti1 O14 87.06(19) . 3_675 ?
O8 Ti1 O14 76.88(18) 3_675 3_675 ?
O4 Ti1 Ti2 136.4(3) . 3_675 ?
O3 Ti1 Ti2 129.2(3) . 3_675 ?
O5 Ti1 Ti2 86.06(17) . 3_675 ?
O2 Ti1 Ti2 77.15(15) . 3_675 ?
O8 Ti1 Ti2 37.59(13) 3_675 3_675 ?
O14 Ti1 Ti2 40.07(13) 3_675 3_675 ?
O4 Ti1 Mo1 96.1(2) . . ?
O3 Ti1 Mo1 134.5(2) . . ?
O5 Ti1 Mo1 35.75(15) . . ?
O2 Ti1 Mo1 129.23(15) . . ?
O8 Ti1 Mo1 85.26(14) 3_675 . ?
O14 Ti1 Mo1 42.17(12) 3_675 . ?
Ti2 Ti1 Mo1 63.78(5) 3_675 . ?
O7 Ti2 O6 98.6(3) . . ?
O7 Ti2 O8 100.5(3) . . ?
O6 Ti2 O8 91.5(2) . . ?
O7 Ti2 O9 103.4(3) . . ?
O6 Ti2 O9 94.4(2) . . ?
O8 Ti2 O9 154.2(3) . . ?
O7 Ti2 O14 177.5(3) . . ?
O6 Ti2 O14 78.9(2) . . ?
O8 Ti2 O14 79.52(19) . . ?
O9 Ti2 O14 77.0(2) . . ?
O7 Ti2 O1 94.9(3) . 3_675 ?
O6 Ti2 O1 166.3(2) . 3_675 ?
O8 Ti2 O1 83.5(2) . 3_675 ?
O9 Ti2 O1 84.9(2) . 3_675 ?
O14 Ti2 O1 87.59(19) . 3_675 ?
O7 Ti2 Mo1' 132.1(2) . 3_675 ?
O6 Ti2 Mo1' 34.09(19) . 3_675 ?
O8 Ti2 Mo1' 90.32(17) . 3_675 ?
O9 Ti2 Mo1' 80.8(2) . 3_675 ?
O14 Ti2 Mo1' 45.44(15) . 3_675 ?
O1 Ti2 Mo1' 132.83(18) 3_675 3_675 ?
O7 Ti2 Ti1 139.9(3) . 3_675 ?
O6 Ti2 Ti1 90.04(16) . 3_675 ?
O8 Ti2 Ti1 39.86(15) . 3_675 ?
O9 Ti2 Ti1 114.9(2) . 3_675 ?
O14 Ti2 Ti1 40.48(12) . 3_675 ?
O1 Ti2 Ti1 77.93(14) 3_675 3_675 ?
O7 Ti2 Mo2 142.3(3) . . ?
O6 Ti2 Mo2 92.71(16) . . ?
O8 Ti2 Mo2 115.11(16) . . ?
O9 Ti2 Mo2 39.6(2) . . ?
O14 Ti2 Mo2 38.56(12) . . ?
O1 Ti2 Mo2 78.02(14) 3_675 . ?
Ti1 Ti2 Mo2 75.40(4) 3_675 . ?
C7 O1 Ti2 128.3(5) . 3_675 ?
C7 O2 Ti1 130.4(5) . . ?
C8 O3 Ti1 144.6(10) . . ?
C11 O4 Ti1 160.5(7) . . ?
C11 O4' Ti1 131.9(14) . . ?
C11 O4' Mo2' 117.4(12) . 3_675 ?
Ti1 O4' Mo2' 108.7(9) . 3_675 ?
C14 O5 Ti1 125.5(7) . . ?
C14 O5 Mo1 119.8(6) . . ?
Ti1 O5 Mo1 109.6(2) . . ?
C14 O5 Mo1' 125.8(6) . . ?
Ti1 O5 Mo1' 106.8(3) . . ?
C17 O6 Mo1' 118.8(5) . 3_675 ?
C17 O6 Ti2 124.7(5) . . ?
Mo1' O6 Ti2 110.3(3) 3_675 . ?
C17 O6 Mo1 125.4(5) . 3_675 ?
Ti2 O6 Mo1 107.3(2) . 3_675 ?
C20 O7 Ti2 165.8(8) . . ?
C23 O8 Ti2 126.7(6) . . ?
C23 O8 Ti1 124.8(6) . 3_675 ?
Ti2 O8 Ti1 102.5(2) . 3_675 ?
C26 O9 Ti2 134.6(9) . . ?
C26' O9 Ti2 132(3) . . ?
C26 O9 Mo2 120.9(8) . . ?
Ti2 O9 Mo2 104.5(3) . . ?
Mo2 O11 Mo1 83.7(3) . . ?
Mo1 O12 Mo2 81.9(2) . . ?
Mo1 O12 Mo2 103.4(2) . 3_675 ?
Mo2 O12 Mo2 106.6(3) . 3_675 ?
Mo1' O11' Mo2' 82.0(7) . . ?
Mo2' O12' Mo1' 83.8(7) . . ?
Mo2' O14 Ti2 137.5(2) . . ?
Ti2 O14 Ti1 99.45(18) . 3_675 ?
Ti2 O14 Mo2 103.5(2) . . ?
Ti1 O14 Mo2 140.7(2) 3_675 . ?
Ti2 O14 Mo1 104.8(2) . 3_675 ?
Ti1 O14 Mo1 99.15(18) 3_675 3_675 ?
Mo2 O14 Mo1 105.14(18) . 3_675 ?
Ti2 O14 Mo1' 93.6(2) . 3_675 ?
Ti1 O14 Mo1' 109.7(2) 3_675 3_675 ?
Mo2 O14 Mo1' 100.3(2) . 3_675 ?
Mo1 O14 Mo1' 14.05(10) 3_675 3_675 ?
C2 C1 C6 120.0 . . ?
C2 C1 C7 120.0(5) . . ?
C6 C1 C7 120.0(5) . . ?
C1 C2 C3 120.0 . . ?
C1 C2 H2 120.0 . . ?
C3 C2 H2 120.0 . . ?
C4 C3 C2 120.0 . . ?
C4 C3 H3 120.0 . . ?
C2 C3 H3 120.0 . . ?
F1 C4 C3 120.7(6) . . ?
F1 C4 C5 119.3(6) . . ?
C3 C4 C5 120.0 . . ?
C6 C5 C4 120.0 . . ?
C6 C5 H5 120.0 . . ?
C4 C5 H5 120.0 . . ?
C5 C6 C1 120.0 . . ?
C5 C6 H6 120.0 . . ?
C1 C6 H6 120.0 . . ?
O1 C7 O2 126.2(7) . . ?
O1 C7 C1 116.8(6) . . ?
O2 C7 C1 117.0(7) . . ?
O3 C8 C10 115.4(17) . . ?
O3 C8 C9 112.7(14) . . ?
C10 C8 C9 114.4(16) . . ?
O3 C8 H8 104.2 . . ?
C10 C8 H8 104.2 . . ?
C9 C8 H8 104.2 . . ?
C8 C9 H9A 109.5 . . ?
C8 C9 H9B 109.5 . . ?
H9A C9 H9B 109.5 . . ?
C8 C9 H9C 109.5 . . ?
H9A C9 H9C 109.5 . . ?
H9B C9 H9C 109.5 . . ?
C8 C10 H10A 109.5 . . ?
C8 C10 H10B 109.5 . . ?
H10A C10 H10B 109.5 . . ?
C8 C10 H10C 109.5 . . ?
H10A C10 H10C 109.5 . . ?
H10B C10 H10C 109.5 . . ?
O4 C11 C13 109.5(12) . . ?
O4' C11 C13 138.2(15) . . ?
O4 C11 C12 107.8(11) . . ?
O4' C11 C12 106.1(13) . . ?
C13 C11 C12 110.3(14) . . ?
O4 C11 H11 109.8 . . ?
C13 C11 H11 109.8 . . ?
C12 C11 H11 109.8 . . ?
C11 C12 H12A 109.5 . . ?
C11 C12 H12B 109.5 . . ?
H12A C12 H12B 109.5 . . ?
C11 C12 H12C 109.5 . . ?
H12A C12 H12C 109.5 . . ?
H12B C12 H12C 109.5 . . ?
C11 C13 H13A 109.5 . . ?
C11 C13 H13B 109.5 . . ?
H13A C13 H13B 109.5 . . ?
C11 C13 H13C 109.5 . . ?
H13A C13 H13C 109.5 . . ?
H13B C13 H13C 109.5 . . ?
C15 C14 O5 120.1(17) . . ?
C15 C14 C16 115.6(18) . . ?
O5 C14 C16 124.2(16) . . ?
C15 C14 H14 91.4 . . ?
O5 C14 H14 91.4 . . ?
C16 C14 H14 91.4 . . ?
C14 C15 H15A 109.5 . . ?
C14 C15 H15B 109.5 . . ?
H15A C15 H15B 109.5 . . ?
C14 C15 H15C 109.5 . . ?
H15A C15 H15C 109.5 . . ?
H15B C15 H15C 109.5 . . ?
C14 C16 H16A 109.5 . . ?
C14 C16 H16B 109.5 . . ?
H16A C16 H16B 109.5 . . ?
C14 C16 H16C 109.5 . . ?
H16A C16 H16C 109.5 . . ?
H16B C16 H16C 109.5 . . ?
O6 C17 C18 111.1(9) . . ?
O6 C17 H17A 109.4 . . ?
C18 C17 H17A 109.4 . . ?
O6 C17 H17B 109.4 . . ?
C18 C17 H17B 109.4 . . ?
H17A C17 H17B 108.0 . . ?
C17 C18 H18A 109.5 . . ?
C17 C18 H18B 109.5 . . ?
H18A C18 H18B 109.5 . . ?
C17 C18 H18C 109.5 . . ?
H18A C18 H18C 109.5 . . ?
H18B C18 H18C 109.5 . . ?
C22 C20 O7 111.5(16) . . ?
C22 C20 C21 98.0(12) . . ?
O7 C20 C21 110.0(15) . . ?
C22 C20 H20 112.2 . . ?
O7 C20 H20 112.2 . . ?
C21 C20 H20 112.2 . . ?
C20 C21 H21A 109.5 . . ?
C20 C21 H21B 109.5 . . ?
H21A C21 H21B 109.5 . . ?
C20 C21 H21C 109.5 . . ?
H21A C21 H21C 109.5 . . ?
H21B C21 H21C 109.5 . . ?
C20 C22 H22A 109.5 . . ?
C20 C22 H22B 109.5 . . ?
H22A C22 H22B 109.5 . . ?
C20 C22 H22C 109.5 . . ?
H22A C22 H22C 109.5 . . ?
H22B C22 H22C 109.5 . . ?
C24 C23 O8 109.8(13) . . ?
C24 C23 H23A 109.7 . . ?
O8 C23 H23A 109.7 . . ?
C24 C23 H23B 109.7 . . ?
O8 C23 H23B 109.7 . . ?
H23A C23 H23B 108.2 . . ?
C23 C24 H24A 109.5 . . ?
C23 C24 H24B 109.5 . . ?
H24A C24 H24B 109.5 . . ?
C23 C24 H24C 109.5 . . ?
H24A C24 H24C 109.5 . . ?
H24B C24 H24C 109.5 . . ?
O9 C26 C27 105.2(10) . . ?
O9 C26 H26A 110.7 . . ?
C27 C26 H26A 110.7 . . ?
O9 C26 H26B 110.7 . . ?
C27 C26 H26B 110.7 . . ?
H26A C26 H26B 108.8 . . ?
C26 C27 H27A 109.5 . . ?
C26 C27 H27B 109.5 . . ?
H27A C27 H27B 109.5 . . ?
C26 C27 H27C 109.5 . . ?
H27A C27 H27C 109.5 . . ?
H27B C27 H27C 109.5 . . ?
C27' C26' O9 111(4) . . ?
C27' C26' H26C 109.4 . . ?
O9 C26' H26C 109.4 . . ?
C27' C26' H26D 109.4 . . ?
O9 C26' H26D 109.4 . . ?
H26C C26' H26D 108.0 . . ?
C26' C27' H27D 109.5 . . ?
C26' C27' H27E 109.5 . . ?
H27D C27' H27E 109.5 . . ?
C26' C27' H27F 109.5 . . ?
H27D C27' H27F 109.5 . . ?
H27E C27' H27F 109.5 . . ?

loop_
_geom_bond_atom_site_label_1
_geom_bond_atom_site_label_2
_geom_bond_distance
_geom_bond_site_symmetry_2
_geom_bond_publ_flag
Mo1 O13 1.674(5) . ?
Mo1 O11 1.933(7) . ?
Mo1 O12 1.952(6) . ?
Mo1 O5 2.028(5) . ?
Mo1 O14 2.225(5) 3_675 ?
Mo1 O6 2.265(6) 3_675 ?
Mo1 Mo2 2.569(2) . ?
Mo1 Ti1 3.272(2) . ?
Mo2 O10 1.691(5) . ?
Mo2 O11 1.920(6) . ?
Mo2 O12 1.966(6) . ?
Mo2 O14 2.081(4) . ?
Mo2 O9 2.137(7) . ?
Mo2 O12 2.392(6) 3_675 ?
Mo2 Ti2 3.2459(16) . ?
Mo1' O13 1.679(7) . ?
Mo1' O6 1.868(8) 3_675 ?
Mo1' O12' 1.928(17) . ?
Mo1' O11' 1.942(18) . ?
Mo1' O14 2.231(7) 3_675 ?
Mo1' O5 2.397(7) . ?
Mo1' Mo2' 2.570(7) . ?
Mo1' Ti2 3.125(6) 3_675 ?
Mo2' O10 1.848(6) . ?
Mo2' O12' 1.919(18) . ?
Mo2' O11' 1.975(17) . ?
Mo2' O14 2.041(5) . ?
Mo2' O4' 2.12(2) 3_675 ?
Mo2' O11' 2.382(18) 3_675 ?
Ti1 O4 1.775(8) . ?
Ti1 O3 1.781(6) . ?
Ti1 O5 1.977(5) . ?
Ti1 O4' 1.977(19) . ?
Ti1 O2 2.054(5) . ?
Ti1 O8 2.066(5) 3_675 ?
Ti1 O14 2.071(5) 3_675 ?
Ti1 Ti2 3.147(2) 3_675 ?
Ti2 O7 1.717(6) . ?
Ti2 O6 1.940(5) . ?
Ti2 O8 1.966(5) . ?
Ti2 O9 1.968(6) . ?
Ti2 O14 2.053(5) . ?
Ti2 O1 2.076(5) 3_675 ?
F1 C4 1.316(6) . ?
O1 C7 1.262(9) . ?
O2 C7 1.267(9) . ?
O3 C8 1.385(14) . ?
O4 C11 1.386(12) . ?
O4' C11 1.43(2) . ?
O5 C14 1.397(12) . ?
O6 C17 1.444(10) . ?
O7 C20 1.428(13) . ?
O8 C23 1.436(13) . ?
O9 C26 1.425(12) . ?
O9 C26' 1.46(2) . ?
C1 C2 1.3900 . ?
C1 C6 1.3900 . ?
C1 C7 1.488(8) . ?
C2 C3 1.3900 . ?
C2 H2 0.9500 . ?
C3 C4 1.3900 . ?
C3 H3 0.9500 . ?
C4 C5 1.3900 . ?
C5 C6 1.3900 . ?
C5 H5 0.9500 . ?
C6 H6 0.9500 . ?
C8 C10 1.392(15) . ?
C8 C9 1.45(2) . ?
C8 H8 1.0000 . ?
C9 H9A 0.9800 . ?
C9 H9B 0.9800 . ?
C9 H9C 0.9800 . ?
C10 H10A 0.9800 . ?
C10 H10B 0.9800 . ?
C10 H10C 0.9800 . ?
C11 C13 1.446(18) . ?
C11 C12 1.445(19) . ?
C11 H11 1.0000 . ?
C12 H12A 0.9800 . ?
C12 H12B 0.9800 . ?
C12 H12C 0.9800 . ?
C13 H13A 0.9800 . ?
C13 H13B 0.9800 . ?
C13 H13C 0.9800 . ?
C14 C15 1.398(14) . ?
C14 C16 1.395(13) . ?
C14 H14 1.0000 . ?
C15 H15A 0.9800 . ?
C15 H15B 0.9800 . ?
C15 H15C 0.9800 . ?
C16 H16A 0.9800 . ?
C16 H16B 0.9800 . ?
C16 H16C 0.9800 . ?
C17 C18 1.447(14) . ?
C17 H17A 0.9900 . ?
C17 H17B 0.9900 . ?
C18 H18A 0.9800 . ?
C18 H18B 0.9800 . ?
C18 H18C 0.9800 . ?
C20 C22 1.411(15) . ?
C20 C21 1.45(2) . ?
C20 H20 1.0000 . ?
C21 H21A 0.9800 . ?
C21 H21B 0.9800 . ?
C21 H21C 0.9800 . ?
C22 H22A 0.9800 . ?
C22 H22B 0.9800 . ?
C22 H22C 0.9800 . ?
C23 C24 1.412(15) . ?
C23 H23A 0.9900 . ?
C23 H23B 0.9900 . ?
C24 H24A 0.9800 . ?
C24 H24B 0.9800 . ?
C24 H24C 0.9800 . ?
C26 C27 1.585(18) . ?
C26 H26A 0.9900 . ?
C26 H26B 0.9900 . ?
C27 H27A 0.9800 . ?
C27 H27B 0.9800 . ?
C27 H27C 0.9800 . ?
C26' C27' 1.62(7) . ?
C26' H26C 0.9900 . ?
C26' H26D 0.9900 . ?
C27' H27D 0.9800 . ?
C27' H27E 0.9800 . ?
C27' H27F 0.9800 . ?

loop_
_geom_torsion_atom_site_label_1
_geom_torsion_atom_site_label_2
_geom_torsion_atom_site_label_3
_geom_torsion_atom_site_label_4
_geom_torsion
_geom_torsion_site_symmetry_1
_geom_torsion_site_symmetry_2
_geom_torsion_site_symmetry_3
_geom_torsion_site_symmetry_4
_geom_torsion_publ_flag
O4 Ti1 O3 C8 22.4(15) . . . . ?
O5 Ti1 O3 C8 122.0(15) . . . . ?
O4' Ti1 O3 C8 20.4(16) . . . . ?
O2 Ti1 O3 C8 -68.4(15) . . . . ?
O8 Ti1 O3 C8 -150.9(15) 3_675 . . . ?
O14 Ti1 O3 C8 -168.3(14) 3_675 . . . ?
Ti2 Ti1 O3 C8 -146.0(14) 3_675 . . . ?
Mo1 Ti1 O3 C8 124.0(14) . . . . ?
O3 Ti1 O4 C11 -153(2) . . . . ?
O5 Ti1 O4 C11 108(2) . . . . ?
O2 Ti1 O4 C11 -58(2) . . . . ?
O14 Ti1 O4 C11 29(2) 3_675 . . . ?
Ti2 Ti1 O4 C11 14(2) 3_675 . . . ?
Mo1 Ti1 O4 C11 72(2) . . . . ?
O6 Ti2 O7 C20 116(4) . . . . ?
O8 Ti2 O7 C20 -151(4) . . . . ?
O9 Ti2 O7 C20 19(4) . . . . ?
O1 Ti2 O7 C20 -67(4) 3_675 . . . ?
Mo1' Ti2 O7 C20 109(4) 3_675 . . . ?
Ti1 Ti2 O7 C20 -144(4) 3_675 . . . ?
Mo2 Ti2 O7 C20 10(4) . . . . ?
C6 C1 C2 C3 0.0 . . . . ?
C7 C1 C2 C3 178.8(5) . . . . ?
C1 C2 C3 C4 0.0 . . . . ?
C2 C3 C4 F1 -178.8(7) . . . . ?
C2 C3 C4 C5 0.0 . . . . ?
F1 C4 C5 C6 178.9(6) . . . . ?
C3 C4 C5 C6 0.0 . . . . ?
C4 C5 C6 C1 0.0 . . . . ?
C2 C1 C6 C5 0.0 . . . . ?
C7 C1 C6 C5 -178.8(5) . . . . ?
Ti2 O1 C7 O2 -2.3(11) 3_675 . . . ?
Ti2 O1 C7 C1 178.7(4) 3_675 . . . ?
Ti1 O2 C7 O1 2.9(11) . . . . ?
Ti1 O2 C7 C1 -178.2(4) . . . . ?
C2 C1 C7 O1 171.5(5) . . . . ?
C6 C1 C7 O1 -9.6(8) . . . . ?
C2 C1 C7 O2 -7.5(8) . . . . ?
C6 C1 C7 O2 171.3(5) . . . . ?
Ti1 O3 C8 C10 -133.9(17) . . . . ?
Ti1 O3 C8 C9 92(2) . . . . ?
Ti1 O4 C11 C13 -171.0(18) . . . . ?
Ti1 O4 C11 C12 69(2) . . . . ?
Ti1 O4' C11 C13 61(3) . . . . ?
Mo2' O4' C11 C13 -137.0(17) 3_675 . . . ?
Ti1 O4' C11 C12 -88.8(19) . . . . ?
Mo2' O4' C11 C12 73.3(17) 3_675 . . . ?
Ti1 O5 C14 C15 -83.7(19) . . . . ?
Mo1 O5 C14 C15 68(2) . . . . ?
Mo1' O5 C14 C15 78(2) . . . . ?
Ti1 O5 C14 C16 101.2(16) . . . . ?
Mo1 O5 C14 C16 -106.9(14) . . . . ?
Mo1' O5 C14 C16 -96.7(15) . . . . ?
Mo1' O6 C17 C18 -107.4(11) 3_675 . . . ?
Ti2 O6 C17 C18 103.0(11) . . . . ?
Mo1 O6 C17 C18 -97.9(11) 3_675 . . . ?
Ti2 O7 C20 C22 -177(3) . . . . ?
Ti2 O7 C20 C21 76(4) . . . . ?
Ti2 O8 C23 C24 -116.1(11) . . . . ?
Ti1 O8 C23 C24 95.8(13) 3_675 . . . ?
Ti2 O9 C26 C27 -94.1(13) . . . . ?
Mo2 O9 C26 C27 81.7(11) . . . . ?
Ti2 O9 C26' C27' 93(5) . . . . ?
